data_4322015
loop_
_publ_author_name
'Irene Gattinger'
'Martin A. Herker'
'Wolfgang Hiller'
'Frank H. K\"ohler'

_publ_contact_author
;
      Prof. Dr. Frank H. K\"ohler
      Technische Universit\"at M\"unchen
      Anorganisch-chemisches Institut 
      Lichtenbergstrasse 4
      D-85747 Garching
      Bundesrepublik Deutschland
;
_publ_contact_author_email F.H.Koehler@lrz.tu-muenchen.de
_publ_contact_author_fax '049 89 289 13762'
_publ_contact_author_phone '049 89 289 13109'
_publ_section_title
;
 Fusing Rigid Spin Probes to Paramagnetic Sandwiches. Synthesis, Crystal
 Structures, and NMR Spectroscopy of Bis(isodicyclopentadienyl)metal
 Compounds
;
_journal_name_full 'Inorganic Chemistry'
_journal_page_first 2359
_journal_page_last 2368
_journal_paper_doi 10.1021/ic9812407
_journal_volume 38
_journal_year 1999
_chemical_formula_moiety 'C20 H22 F6 Fe P'
_chemical_formula_sum 'C20 H22 F6 Fe P'
_chemical_formula_weight 231.60
_chemical_name_systematic 'Bis(tricyclo(5.2.1.0^2.6^)deca-2,4-dienyl)iron(III) hexafluorophosphat'
_space_group_IT_number 152
_symmetry_cell_setting trigonal
_symmetry_space_group_name_Hall 'P 31 2"'
_symmetry_space_group_name_H-M 'P 31 2 1'
_atom_sites_solution_hydrogens geom
_atom_sites_solution_primary direct
_atom_sites_solution_secondary difmap
_audit_creation_method SHELXL
_cell_angle_alpha 90
_cell_angle_beta 90
_cell_angle_gamma 120
_cell_formula_units_Z 3
_cell_length_a 9.708(1)
_cell_length_b 9.708(1)
_cell_length_c 16.566(2)
_cell_measurement_reflns_used 25
_cell_measurement_temperature 199(2)
_cell_measurement_theta_max 12.24
_cell_measurement_theta_min 9.23
_cell_volume 1352.1(3)
_computing_cell_refinement CAD4
_computing_data_collection CAD4
_computing_data_reduction 'CADSHEL V3.10 (Kopf, Ruebcke, 1993)'
_computing_molecular_graphics SHELXTL(TM)
_computing_publication_material SHELXL-93
_computing_structure_refinement 'SHELXL-93 (Sheldrick, 1993)'
_computing_structure_solution 'SIR92 (Altomare, Giacovazzo, 1992)'
_diffrn_ambient_temperature 199(2)
_diffrn_measurement_device 'CAD4 (ENRAF-NONIUS)'
_diffrn_measurement_method 'pure Omega'
_diffrn_radiation_monochromator graphite
_diffrn_radiation_source 'fine-focus sealed tube'
_diffrn_radiation_type MoK\a
_diffrn_radiation_wavelength 0.71073
_diffrn_reflns_av_R_equivalents 0.0229
_diffrn_reflns_av_sigmaI/netI 0.0197
_diffrn_reflns_limit_h_max 0
_diffrn_reflns_limit_h_min -12
_diffrn_reflns_limit_k_max 10
_diffrn_reflns_limit_k_min 0
_diffrn_reflns_limit_l_max 21
_diffrn_reflns_limit_l_min -21
_diffrn_reflns_number 3601
_diffrn_reflns_theta_max 26.87
_diffrn_reflns_theta_min 3.45
_diffrn_standards_decay_% 3.98
_diffrn_standards_interval_count 150
_diffrn_standards_interval_time 3600
_diffrn_standards_number 3
_exptl_absorpt_coefficient_mu 0.988
_exptl_absorpt_correction_T_max 1.000
_exptl_absorpt_correction_T_min 0.552
_exptl_absorpt_correction_type empiric
_exptl_crystal_colour dark
_exptl_crystal_density_diffrn 1.707
_exptl_crystal_description block
_exptl_crystal_F_000 711
_exptl_crystal_size_max 0.55
_exptl_crystal_size_mid 0.45
_exptl_crystal_size_min 0.42
_refine_diff_density_max .832
_refine_diff_density_min -.650
_refine_diff_density_rms .077
_refine_ls_abs_structure_details 'Flack H D (1983), Acta Cryst. A39, 876-881'
_refine_ls_abs_structure_Flack 0.51(3)
_refine_ls_extinction_method none
_refine_ls_goodness_of_fit_all 1.080
_refine_ls_goodness_of_fit_obs 1.086
_refine_ls_matrix_type full
_refine_ls_number_parameters 129
_refine_ls_number_reflns 1854
_refine_ls_number_restraints 0
_refine_ls_restrained_S_all 1.080
_refine_ls_restrained_S_obs 1.086
_refine_ls_R_factor_all 0.0456
_refine_ls_R_factor_obs 0.0439
_refine_ls_shift/esd_max 0.000
_refine_ls_shift/esd_mean 0.000
_refine_ls_structure_factor_coef Fsqd
_refine_ls_weighting_details 'w=1/[\s^2^(Fo^2^)+(0.0821P)^2^+1.1639P] where P=(Fo^2^+2Fc^2^)/3'
_refine_ls_weighting_scheme calc
_refine_ls_wR_factor_all 0.1256
_refine_ls_wR_factor_obs 0.1239
_reflns_number_observed 1788
_reflns_number_total 1854
_reflns_observed_criterion >4sigma(F)
_cod_data_source_file ic9812407_2.cif
_cod_data_source_block 3a+PF6-
_cod_depositor_comments
;
The following automatic conversions were performed:

'_refine_ls_weighting_scheme' value 'calc
w=1/[\s^2^(Fo^2^)+(0.0821P)^2^+1.1639P] where P=(Fo^2^+2Fc^2^)/3' was
changed to 'calc'. New tag '_refine_ls_weighting_details' was
created. The value of the new tag was set to
'w=1/[\s^2^(Fo^2^)+(0.0821P)^2^+1.1639P] where P=(Fo^2^+2Fc^2^)/3'.

Automatic conversion script
Id: cif_fix_values 3143 2015-03-26 13:38:13Z robertas 
;
_cod_database_code 4322015

loop_
_symmetry_equiv_pos_as_xyz
'x, y, z'
'-y, x-y, z+1/3'
'-x+y, -x, z+2/3'
'x-y, -y, -z+2/3'
'-x, -x+y, -z+1/3'
'y, x, -z'

loop_
_atom_site_aniso_label
_atom_site_aniso_U_11
_atom_site_aniso_U_22
_atom_site_aniso_U_33
_atom_site_aniso_U_23
_atom_site_aniso_U_13
_atom_site_aniso_U_12
Fe 0.0271(3) 0.0271(3) 0.0282(3) 0.0005(1) -.0004(1) 0.0156(3)
P 0.0350(7) 0.0326(5) 0.0360(6) 0.0042(2) 0.0084(5) 0.0175(3)
F1 0.053(1) 0.052(1) 0.043(1) 0.009(1) 0.019(1) 0.024(1)
F2 0.050(2) 0.240(7) 0.058(2) -0.031(3) 0.004(2) -0.019(3)
F3 0.34(1) 0.112(3) 0.223(9) 0.117(5) 0.23(1) 0.171(7)
F4 0.175(7) 0.079(2) 0.111(4) 0.044(2) 0.088(4) 0.088(4)
C1 0.027(2) 0.044(2) 0.033(2) -.002(1) 0.001(1) 0.015(2)
C2 0.029(2) 0.027(2) 0.031(2) 0.003(1) 0.000(1) 0.012(1)
C3 0.063(3) 0.030(2) 0.033(2) 0.001(1) -0.002(2) 0.025(2)
C4 0.077(3) 0.058(3) 0.033(2) 0.002(2) 0.002(2) 0.055(3)
C5 0.039(2) 0.075(3) 0.040(2) 0.017(2) 0.011(2) 0.042(2)
C6 0.025(2) 0.033(2) 0.035(2) 0.009(1) 0.001(1) 0.015(1)
C7 0.036(2) 0.030(2) 0.043(2) 0.003(2) -0.011(2) 0.010(2)
C8 0.036(2) 0.043(2) 0.038(2) 0.001(2) -.009(2) 0.021(2)
C9 0.047(2) 0.041(2) 0.030(2) 0.002(2) 0.002(2) 0.023(2)
C10 0.052(3) 0.045(2) 0.043(2) -0.012(2) -0.014(2) 0.033(2)

loop_
_atom_site_label
_atom_site_type_symbol
_atom_site_fract_x
_atom_site_fract_y
_atom_site_fract_z
_atom_site_U_iso_or_equiv
_atom_site_thermal_displace_type
_atom_site_occupancy
_atom_site_calc_flag
_atom_site_refinement_flags
_atom_site_disorder_group
Fe Fe 0.26969(7) 0.26969(7) 0.0000 0.0265(2) Uani 1 d S .
P P 0.0000 0.6212(2) 0.1667 0.0343(3) Uani 1 d S .
F1 F -0.0983(3) 0.5719(3) 0.2495(1) 0.0500(6) Uani 1 d . .
F2 F 0.1576(4) 0.6962(9) 0.2136(2) 0.157(3) Uani 1 d . .
F3 F 0.0000 0.7777(5) 0.1667 0.200(6) Uani 1 d S .
F4 F 0.0000 0.4600(5) 0.1667 0.111(3) Uani 1 d S .
C1 C 0.2161(4) 0.2088(5) 0.1985(2) 0.0362(9) Uani 1 d . .
H1 H 0.0996(4) 0.1511(5) 0.2106(2) 0.043 Uiso 1 calc R .
C2 C 0.2647(4) 0.1789(4) 0.1172(2) 0.0301(7) Uani 1 d . .
C3 C 0.2272(6) 0.0620(5) 0.0568(2) 0.0412(9) Uani 1 d . .
H3 H 0.1305(6) -0.0362(5) 0.0519(2) 0.049 Uiso 1 calc R .
C4 C 0.3617(6) 0.1193(6) 0.0045(2) 0.047(1) Uani 1 d . .
H4 H 0.3699(6) 0.0651(6) -0.0414(2) 0.056 Uiso 1 calc R .
C5 C 0.4828(6) 0.2725(7) 0.0330(2) 0.045(1) Uani 1 d . .
H5 H 0.5851(6) 0.3374(7) 0.0101(2) 0.054 Uiso 1 calc R .
C6 C 0.4196(4) 0.3078(4) 0.1020(2) 0.0308(7) Uani 1 d . .
C7 C 0.4650(5) 0.4181(5) 0.1729(2) 0.0393(9) Uani 1 d . .
H7 H 0.5514(5) 0.5304(5) 0.1639(2) 0.047 Uiso 1 calc R .
C8 C 0.4926(5) 0.3251(5) 0.2415(2) 0.0388(8) Uani 1 d . .
H8A H 0.5653(5) 0.2872(5) 0.2237(2) 0.047 Uiso 1 calc R .
H8B H 0.5378(5) 0.3925(5) 0.2901(2) 0.047 Uiso 1 calc R .
C9 C 0.3244(5) 0.1839(5) 0.2588(2) 0.0388(8) Uani 1 d . .
H9A H 0.2924(5) 0.1864(5) 0.3153(2) 0.047 Uiso 1 calc R .
H9B H 0.3198(5) 0.0811(5) 0.2489(2) 0.047 Uiso 1 calc R .
C10 C 0.3008(5) 0.3931(5) 0.1975(2) 0.0428(9) Uani 1 d . .
H10A H 0.2558(5) 0.4342(5) 0.1568(2) 0.051 Uiso 1 calc R .
H10B H 0.3022(5) 0.4385(5) 0.2513(2) 0.051 Uiso 1 calc R .

loop_
_atom_type_symbol
_atom_type_description
_atom_type_scat_dispersion_real
_atom_type_scat_dispersion_imag
_atom_type_scat_source
C C .0033 .0016 'International Tables Vol C Tables 4.2.6.8 and 6.1.1.4'
H H .0000 .0000 'International Tables Vol C Tables 4.2.6.8 and 6.1.1.4'
F F .0171 .0103 'International Tables Vol C Tables 4.2.6.8 and 6.1.1.4'
P P .1023 .0942 'International Tables Vol C Tables 4.2.6.8 and 6.1.1.4'
Fe Fe .3463 .8444 'International Tables Vol C Tables 4.2.6.8 and 6.1.1.4'

loop_
_geom_angle_atom_site_label_1
_geom_angle_atom_site_label_2
_geom_angle_atom_site_label_3
_geom_angle
_geom_angle_site_symmetry_1
_geom_angle_site_symmetry_3
_geom_angle_publ_flag
C4 Fe C4 164.2(3) 6 . ?
C4 Fe C3 40.4(2) 6 6 ?
C4 Fe C3 126.8(2) . 6 ?
C4 Fe C3 126.8(2) 6 . ?
C4 Fe C3 40.4(2) . . ?
C3 Fe C3 108.2(3) 6 . ?
C4 Fe C2 66.4(2) 6 6 ?
C4 Fe C2 109.9(2) . 6 ?
C3 Fe C2 39.5(1) 6 6 ?
C3 Fe C2 121.0(2) . 6 ?
C4 Fe C2 109.9(2) 6 . ?
C4 Fe C2 66.4(2) . . ?
C3 Fe C2 121.0(2) 6 . ?
C3 Fe C2 39.5(1) . . ?
C2 Fe C2 154.7(2) 6 . ?
C4 Fe C5 40.2(2) 6 6 ?
C4 Fe C5 154.2(2) . 6 ?
C3 Fe C5 67.3(2) 6 6 ?
C3 Fe C5 164.4(2) . 6 ?
C2 Fe C5 65.8(2) 6 6 ?
C2 Fe C5 128.7(1) . 6 ?
C4 Fe C5 154.2(2) 6 . ?
C4 Fe C5 40.2(2) . . ?
C3 Fe C5 164.4(2) 6 . ?
C3 Fe C5 67.3(2) . . ?
C2 Fe C5 128.7(1) 6 . ?
C2 Fe C5 65.8(1) . . ?
C5 Fe C5 120.9(3) 6 . ?
C4 Fe C6 66.1(2) 6 6 ?
C4 Fe C6 121.5(2) . 6 ?
C3 Fe C6 66.2(2) 6 6 ?
C3 Fe C6 154.7(1) . 6 ?
C2 Fe C6 38.9(1) 6 6 ?
C2 Fe C6 165.0(1) . 6 ?
C5 Fe C6 38.8(1) 6 6 ?
C5 Fe C6 111.0(2) . 6 ?
C4 Fe C6 121.5(2) 6 . ?
C4 Fe C6 66.1(2) . . ?
C3 Fe C6 154.7(1) 6 . ?
C3 Fe C6 66.2(2) . . ?
C2 Fe C6 165.0(1) 6 . ?
C2 Fe C6 38.9(1) . . ?
C5 Fe C6 111.0(2) 6 . ?
C5 Fe C6 38.8(1) . . ?
C6 Fe C6 129.5(2) 6 . ?
F3 P F2 91.4(3) . . ?
F3 P F2 91.4(3) . 5 ?
F2 P F2 177.2(7) . 5 ?
F3 P F4 180.000(2) . . ?
F2 P F4 88.6(3) . . ?
F2 P F4 88.6(3) 5 . ?
F3 P F1 90.1(1) . . ?
F2 P F1 90.7(2) . . ?
F2 P F1 89.3(2) 5 . ?
F4 P F1 89.9(1) . . ?
F3 P F1 90.1(1) . 5 ?
F2 P F1 89.3(2) . 5 ?
F2 P F1 90.7(2) 5 5 ?
F4 P F1 89.9(1) . 5 ?
F1 P F1 179.9(2) . 5 ?
C2 C1 C10 100.2(3) . . ?
C2 C1 C9 104.1(3) . . ?
C10 C1 C9 100.2(3) . . ?
C3 C2 C6 108.4(3) . . ?
C3 C2 C1 143.9(3) . . ?
C6 C2 C1 106.6(3) . . ?
C3 C2 Fe 68.3(2) . . ?
C6 C2 Fe 71.2(2) . . ?
C1 C2 Fe 133.1(3) . . ?
C2 C3 C4 107.3(4) . . ?
C2 C3 Fe 72.2(2) . . ?
C4 C3 Fe 69.4(2) . . ?
C3 C4 C5 108.6(3) . . ?
C3 C4 Fe 70.2(2) . . ?
C5 C4 Fe 72.4(2) . . ?
C6 C5 C4 106.6(4) . . ?
C6 C5 Fe 71.0(2) . . ?
C4 C5 Fe 67.4(2) . . ?
C5 C6 C2 109.0(4) . . ?
C5 C6 C7 142.7(4) . . ?
C2 C6 C7 107.1(3) . . ?
C5 C6 Fe 70.1(2) . . ?
C2 C6 Fe 70.0(2) . . ?
C7 C6 Fe 132.4(3) . . ?
C6 C7 C10 100.6(3) . . ?
C6 C7 C8 103.5(3) . . ?
C10 C7 C8 100.4(3) . . ?
C9 C8 C7 103.7(3) . . ?
C8 C9 C1 103.9(3) . . ?
C7 C10 C1 95.4(3) . . ?

loop_
_geom_bond_atom_site_label_1
_geom_bond_atom_site_label_2
_geom_bond_distance
_geom_bond_site_symmetry_2
_geom_bond_publ_flag
Fe C4 2.059(4) 6 ?
Fe C4 2.059(4) . ?
Fe C3 2.070(4) 6 ?
Fe C3 2.070(4) . ?
Fe C2 2.123(3) 6 ?
Fe C2 2.123(3) . ?
Fe C5 2.127(4) 6 ?
Fe C5 2.127(4) . ?
Fe C6 2.138(3) 6 ?
Fe C6 2.138(3) . ?
P F3 1.519(5) . ?
P F2 1.536(4) . ?
P F2 1.536(4) 5 ?
P F4 1.565(5) . ?
P F1 1.602(2) . ?
P F1 1.602(2) 5 ?
C1 C2 1.503(5) . ?
C1 C10 1.551(6) . ?
C1 C9 1.554(5) . ?
C2 C3 1.417(5) . ?
C2 C6 1.418(5) . ?
C3 C4 1.427(6) . ?
C4 C5 1.438(7) . ?
C5 C6 1.418(5) . ?
C6 C7 1.499(5) . ?
C7 C10 1.543(6) . ?
C7 C8 1.556(5) . ?
C8 C9 1.546(6) . ?
